data_7061196
loop_
_publ_author_name
'Liu, Nian'
'Liu, Li'
'Zhong, Xin-Xin'
'Li, Fa-Bao'
'Li, Feng-Yan'
'Qin, Hai-Mei'

_publ_section_title
;
 Ethynyl \p-coordinated and non-coordinated mononuclear Cu(i) halide
 diphosphine complexes: synthesis and photophysical studies
;
_journal_issue 7
_journal_name_full 'New Journal of Chemistry'
_journal_page_first 3236
_journal_page_last 3247
_journal_paper_doi 10.1039/D1NJ05578J
_journal_volume 46
_journal_year 2022
_chemical_formula_moiety 'C38 H28 Cu I P2'
_chemical_formula_sum 'C38 H28 Cu I P2'
_chemical_formula_weight 736.98
_space_group_crystal_system triclinic
_space_group_IT_number 2
_space_group_name_Hall '-P 1'
_space_group_name_H-M_alt 'P -1'
_atom_sites_solution_hydrogens geom
_atom_sites_solution_primary dual
_audit_creation_date 2019-04-24
_audit_creation_method
;
Olex2 1.2-ac3
(compiled 2017.01.05 svn.r3372 for Rigaku Oxford Diffraction, GUI svn.r5289)
;
_audit_update_record
;
2021-08-21 deposited with the CCDC.	2022-01-12 downloaded from the CCDC.
;
_cell_angle_alpha 95.271(2)
_cell_angle_beta 102.089(2)
_cell_angle_gamma 92.733(2)
_cell_formula_units_Z 2
_cell_length_a 9.4282(3)
_cell_length_b 10.0360(3)
_cell_length_c 16.8484(5)
_cell_measurement_reflns_used 11785
_cell_measurement_temperature 241(7)
_cell_measurement_theta_max 29.5550
_cell_measurement_theta_min 2.2430
_cell_volume 1548.60(8)
_computing_cell_refinement 'CrysAlisPro 1.171.39.34b (Rigaku OD, 2017)'
_computing_data_collection 'CrysAlisPro 1.171.39.34b (Rigaku OD, 2017)'
_computing_data_reduction 'CrysAlisPro 1.171.39.34b (Rigaku OD, 2017)'
_computing_molecular_graphics 'Olex2 (Dolomanov et al., 2009)'
_computing_publication_material 'Olex2 (Dolomanov et al., 2009)'
_computing_structure_refinement 'ShelXL (Sheldrick, 2015)'
_computing_structure_solution 'ShelXT (Sheldrick, 2015)'
_diffrn_ambient_environment N~2~
_diffrn_ambient_temperature 241(7)
_diffrn_detector 'CCD plate'
_diffrn_detector_type HyPix
_diffrn_measured_fraction_theta_full 0.996
_diffrn_measured_fraction_theta_max 0.978
_diffrn_measurement_details
;
List of Runs (angles in degrees, time in seconds):

  # Type    Start    End  Width  t~exp~   \w     \q     \k     \f   Frames
#--------------------------------------------------------------------------
  1  \w    -15.00  74.00   0.50    9.59    --    7.96  57.00   0.00  178
  2  \w    -13.00  86.00   0.50    9.59    --    7.96  34.00 -90.00  198
  3  \w    -11.00  44.00   0.50    9.59    --    7.96  57.00-120.00  110
  4  \w    -70.00  15.00   0.50    9.59    --    7.96 -34.00 111.00  170
  5  \w    -26.00  11.00   0.50    9.59    --   -6.48 -99.00  90.00   74
  6  \w    -66.00  30.00   0.50    9.59    --    7.96 -57.00  30.00  192
;
_diffrn_measurement_device 'four-circle diffractometer'
_diffrn_measurement_device_type 'XtaLAB Synergy, Dualflex, HyPix'
_diffrn_measurement_method '\w scans'
_diffrn_orient_matrix_type 'CrysAlisPro convention (1999,Acta A55,543-557)'
_diffrn_orient_matrix_UB_11 0.0612942000
_diffrn_orient_matrix_UB_12 0.0438044000
_diffrn_orient_matrix_UB_13 0.0191800000
_diffrn_orient_matrix_UB_21 -0.0461207000
_diffrn_orient_matrix_UB_22 0.0531280000
_diffrn_orient_matrix_UB_23 0.0032545000
_diffrn_orient_matrix_UB_31 -0.0079618000
_diffrn_orient_matrix_UB_32 -0.0178913000
_diffrn_orient_matrix_UB_33 0.0386720000
_diffrn_radiation_monochromator mirror
_diffrn_radiation_probe x-ray
_diffrn_radiation_type MoK\a
_diffrn_radiation_wavelength 0.71073
_diffrn_reflns_av_R_equivalents 0.0460
_diffrn_reflns_av_unetI/netI 0.0467
_diffrn_reflns_Laue_measured_fraction_full 0.996
_diffrn_reflns_Laue_measured_fraction_max 0.978
_diffrn_reflns_limit_h_max 11
_diffrn_reflns_limit_h_min -11
_diffrn_reflns_limit_k_max 12
_diffrn_reflns_limit_k_min -11
_diffrn_reflns_limit_l_max 20
_diffrn_reflns_limit_l_min -21
_diffrn_reflns_number 17623
_diffrn_reflns_point_group_measured_fraction_full 0.996
_diffrn_reflns_point_group_measured_fraction_max 0.978
_diffrn_reflns_theta_full 25.242
_diffrn_reflns_theta_max 26.368
_diffrn_reflns_theta_min 2.043
_diffrn_source 'micro-focus sealed X-ray tube'
_diffrn_source_type 'PhotonJet (Mo) X-ray Source'
_exptl_absorpt_coefficient_mu 1.832
_exptl_absorpt_correction_T_max 1.00000
_exptl_absorpt_correction_T_min 0.84278
_exptl_absorpt_correction_type multi-scan
_exptl_absorpt_process_details
;
CrysAlisPro 1.171.39.34b (Rigaku Oxford Diffraction, 2017)
Empirical absorption correction using spherical harmonics,
 implemented in SCALE3 ABSPACK scaling algorithm.
;
_exptl_crystal_colour 'clear colourless'
_exptl_crystal_colour_lustre clear
_exptl_crystal_colour_primary colourless
_exptl_crystal_density_diffrn 1.581
_exptl_crystal_description block
_exptl_crystal_F_000 736
_exptl_crystal_size_max 0.2
_exptl_crystal_size_mid 0.2
_exptl_crystal_size_min 0.2
_refine_diff_density_max 1.369
_refine_diff_density_min -1.507
_refine_diff_density_rms 0.167
_refine_ls_extinction_method none
_refine_ls_goodness_of_fit_ref 1.187
_refine_ls_hydrogen_treatment constr
_refine_ls_matrix_type full
_refine_ls_number_parameters 379
_refine_ls_number_reflns 6190
_refine_ls_number_restraints 0
_refine_ls_restrained_S_all 1.187
_refine_ls_R_factor_all 0.0387
_refine_ls_R_factor_gt 0.0307
_refine_ls_shift/su_max 0.001
_refine_ls_shift/su_mean 0.000
_refine_ls_structure_factor_coef Fsqd
_refine_ls_weighting_details 'w=1/[\s^2^(Fo^2^)+(0.0549P)^2^] where P=(Fo^2^+2Fc^2^)/3'
_refine_ls_weighting_scheme calc
_refine_ls_wR_factor_gt 0.0861
_refine_ls_wR_factor_ref 0.0978
_reflns_Friedel_coverage 0.000
_reflns_number_gt 5407
_reflns_number_total 6190
_reflns_threshold_expression 'I > 2\s(I)'
_cod_data_source_file d1nj05578j2.cif
_cod_data_source_block hubu-ll-ln-i
_cod_depositor_comments 'Adding full bibliography for 7061196--7061202.cif.'
_cod_database_code 7061196
_shelx_shelxl_version_number 2018/1
_chemical_oxdiff_formula 'C H N O P Cu I'
_shelx_space_group_comment
;
The symmetry employed for this shelxl refinement is uniquely defined
by the following loop, which should always be used as a source of
symmetry information in preference to the above space-group names.
They are only intended as comments.
;
_diffrn_oxdiff_ac3_digest_frames
;
011c29e75c3e7fc41d31ac703ba0e4c46f00046e99f
;
_reflns_odcompleteness_completeness 99.87
_reflns_odcompleteness_iscentric 1
_reflns_odcompleteness_theta 25.07
_olex2_refinement_description
;
1. Fixed Uiso
 At 1.2 times of:
  All C(H) groups
2.a Aromatic/amide H refined with riding coordinates:
 C42(H42), C4(H4), C36(H36), C11(H11), C7(H7), C26(H26), C29(H29), C21(H21),
 C5(H5), C6(H6), C32(H32), C17(H17), C20(H20), C41(H41), C19(H19), C40(H40),
 C38(H38), C15(H15), C35(H35), C28(H28), C34(H34), C27(H27), C18(H18), C33(H33),
  C13(H13), C39(H39), C12(H12), C14(H14)
;
_olex2_submission_special_instructions 'No special instructions were received'
_oxdiff_exptl_absorpt_empirical_details
;
Empirical correction (ABSPACK) includes:
- Absorption correction using spherical harmonics
- Frame scaling
;
_oxdiff_exptl_absorpt_empirical_full_max 3.622
_oxdiff_exptl_absorpt_empirical_full_min 0.497

loop_
_space_group_symop_operation_xyz
'x, y, z'
'-x, -y, -z'

loop_
_atom_site_label
_atom_site_type_symbol
_atom_site_fract_x
_atom_site_fract_y
_atom_site_fract_z
_atom_site_U_iso_or_equiv
_atom_site_adp_type
_atom_site_occupancy
_atom_site_site_symmetry_order
_atom_site_calc_flag
_atom_site_refinement_flags_posn
_atom_site_refinement_flags_adp
_atom_site_refinement_flags_occupancy
_atom_site_disorder_assembly
_atom_site_disorder_group
I1 I 0.92282(2) 0.48848(2) 0.70856(2) 0.01828(9) Uani 1 1 d . . . . .
Cu2 Cu 0.70496(4) 0.61828(3) 0.72707(2) 0.01293(11) Uani 1 1 d . . . . .
P30 P 0.63760(8) 0.75843(7) 0.63280(4) 0.01106(16) Uani 1 1 d . . . . .
P9 P 0.61000(8) 0.56643(7) 0.83272(4) 0.01183(16) Uani 1 1 d . . . . .
C42 C 0.7981(3) 0.6761(3) 0.52020(17) 0.0163(6) Uani 1 1 d . . . . .
H42 H 0.872367 0.675273 0.566189 0.020 Uiso 1 1 calc R . . . .
C10 C 0.4686(3) 0.6689(3) 0.85898(17) 0.0143(6) Uani 1 1 d . . . . .
C4 C 0.7682(3) 0.5197(3) 0.98947(17) 0.0163(6) Uani 1 1 d . . . . .
H4 H 0.705400 0.444015 0.985741 0.020 Uiso 1 1 calc R . . . .
C36 C 0.4162(4) 0.9436(3) 0.62926(17) 0.0184(7) Uani 1 1 d . . . . .
H36 H 0.488880 1.012900 0.642861 0.022 Uiso 1 1 calc R . . . .
C25 C 0.8506(3) 0.9336(3) 0.73957(16) 0.0138(6) Uani 1 1 d . . . . .
C31 C 0.4532(3) 0.8116(3) 0.61834(16) 0.0130(6) Uani 1 1 d . . . . .
C24 C 0.7589(3) 0.9105(3) 0.66105(16) 0.0121(6) Uani 1 1 d . . . . .
C11 C 0.4829(4) 0.7430(3) 0.93495(18) 0.0180(6) Uani 1 1 d . . . . .
H11 H 0.565709 0.738197 0.975476 0.022 Uiso 1 1 calc R . . . .
C7 C 0.9573(3) 0.7463(3) 1.00238(17) 0.0168(6) Uani 1 1 d . . . . .
H7 H 1.020571 0.821989 1.007189 0.020 Uiso 1 1 calc R . . . .
C16 C 0.5448(3) 0.3922(3) 0.83443(15) 0.0125(6) Uani 1 1 d . . . . .
C26 C 0.9537(3) 1.0429(3) 0.75791(18) 0.0170(6) Uani 1 1 d . . . . .
H26 H 1.015005 1.056948 0.809341 0.020 Uiso 1 1 calc R . . . .
C3 C 0.7545(3) 0.5979(3) 0.92486(16) 0.0131(6) Uani 1 1 d . . . . .
C29 C 0.7725(3) 1.0013(3) 0.60446(17) 0.0171(6) Uani 1 1 d . . . . .
H29 H 0.712467 0.988191 0.552618 0.021 Uiso 1 1 calc R . . . .
C22 C 0.8458(3) 0.7885(3) 0.86215(16) 0.0145(6) Uani 1 1 d . . . . .
C21 C 0.4098(4) 0.3561(3) 0.84890(17) 0.0176(7) Uani 1 1 d . . . . .
H21 H 0.349636 0.422255 0.861059 0.021 Uiso 1 1 calc R . . . .
C23 C 0.8415(3) 0.8489(3) 0.80312(17) 0.0146(6) Uani 1 1 d . . . . .
C5 C 0.8755(4) 0.5540(3) 1.05984(16) 0.0175(6) Uani 1 1 d . . . . .
H5 H 0.885800 0.499749 1.102304 0.021 Uiso 1 1 calc R . . . .
C6 C 0.9663(3) 0.6674(3) 1.06679(17) 0.0196(7) Uani 1 1 d . . . . .
H6 H 1.034523 0.691915 1.115066 0.024 Uiso 1 1 calc R . . . .
C32 C 0.3410(3) 0.7093(3) 0.59638(18) 0.0186(7) Uani 1 1 d . . . . .
H32 H 0.363955 0.620623 0.588383 0.022 Uiso 1 1 calc R . . . .
C17 C 0.6352(3) 0.2931(3) 0.81622(16) 0.0155(6) Uani 1 1 d . . . . .
H17 H 0.725123 0.316825 0.805216 0.019 Uiso 1 1 calc R . . . .
C20 C 0.3631(4) 0.2209(3) 0.84540(17) 0.0198(7) Uani 1 1 d . . . . .
H20 H 0.271476 0.197105 0.854093 0.024 Uiso 1 1 calc R . . . .
C37 C 0.6602(3) 0.7107(3) 0.52907(16) 0.0133(6) Uani 1 1 d . . . . .
C41 C 0.8252(4) 0.6430(3) 0.44336(18) 0.0204(7) Uani 1 1 d . . . . .
H41 H 0.917993 0.622165 0.437932 0.025 Uiso 1 1 calc R . . . .
C19 C 0.4548(4) 0.1223(3) 0.82882(17) 0.0213(7) Uani 1 1 d . . . . .
H19 H 0.425055 0.032221 0.827297 0.026 Uiso 1 1 calc R . . . .
C8 C 0.8522(3) 0.7109(3) 0.93006(16) 0.0130(6) Uani 1 1 d . . . . .
C40 C 0.7152(4) 0.6408(3) 0.37497(18) 0.0218(7) Uani 1 1 d . . . . .
H40 H 0.733468 0.617920 0.323478 0.026 Uiso 1 1 calc R . . . .
C38 C 0.5486(4) 0.7075(3) 0.45962(17) 0.0205(7) Uani 1 1 d . . . . .
H38 H 0.455569 0.728427 0.464588 0.025 Uiso 1 1 calc R . . . .
C15 C 0.3432(4) 0.6780(3) 0.79989(18) 0.0193(7) Uani 1 1 d . . . . .
H15 H 0.332457 0.629570 0.748974 0.023 Uiso 1 1 calc R . . . .
C35 C 0.2721(4) 0.9724(3) 0.62002(19) 0.0214(7) Uani 1 1 d . . . . .
H35 H 0.248372 1.060869 0.627931 0.026 Uiso 1 1 calc R . . . .
C28 C 0.8737(4) 1.1105(3) 0.62420(18) 0.0200(7) Uani 1 1 d . . . . .
H28 H 0.879971 1.170644 0.586047 0.024 Uiso 1 1 calc R . . . .
C34 C 0.1621(4) 0.8696(3) 0.59889(18) 0.0209(7) Uani 1 1 d . . . . .
H34 H 0.065272 0.889016 0.593135 0.025 Uiso 1 1 calc R . . . .
C27 C 0.9656(4) 1.1301(3) 0.70078(18) 0.0191(7) Uani 1 1 d . . . . .
H27 H 1.035100 1.202074 0.713529 0.023 Uiso 1 1 calc R . . . .
C18 C 0.5904(4) 0.1582(3) 0.81454(17) 0.0196(7) Uani 1 1 d . . . . .
H18 H 0.651732 0.092122 0.803819 0.024 Uiso 1 1 calc R . . . .
C33 C 0.1980(4) 0.7384(3) 0.58654(19) 0.0227(7) Uani 1 1 d . . . . .
H33 H 0.124925 0.669615 0.571515 0.027 Uiso 1 1 calc R . . . .
C13 C 0.2494(4) 0.8308(3) 0.89071(19) 0.0212(7) Uani 1 1 d . . . . .
H13 H 0.176422 0.884471 0.901426 0.025 Uiso 1 1 calc R . . . .
C39 C 0.5774(4) 0.6728(3) 0.38301(18) 0.0246(8) Uani 1 1 d . . . . .
H39 H 0.503324 0.671159 0.336710 0.030 Uiso 1 1 calc R . . . .
C12 C 0.3742(4) 0.8236(3) 0.95023(18) 0.0225(7) Uani 1 1 d . . . . .
H12 H 0.385073 0.873238 1.000798 0.027 Uiso 1 1 calc R . . . .
C14 C 0.2339(4) 0.7578(3) 0.81521(19) 0.0215(7) Uani 1 1 d . . . . .
H14 H 0.150587 0.762153 0.774970 0.026 Uiso 1 1 calc R . . . .

loop_
_atom_site_aniso_label
_atom_site_aniso_U_11
_atom_site_aniso_U_22
_atom_site_aniso_U_33
_atom_site_aniso_U_23
_atom_site_aniso_U_13
_atom_site_aniso_U_12
I1 0.02031(14) 0.01768(13) 0.01977(13) 0.00407(8) 0.00886(9) 0.00659(9)
Cu2 0.0135(2) 0.0147(2) 0.01139(19) 0.00366(13) 0.00356(14) 0.00096(15)
P30 0.0104(4) 0.0115(4) 0.0110(3) 0.0020(3) 0.0016(3) -0.0003(3)
P9 0.0115(4) 0.0139(4) 0.0098(3) 0.0018(3) 0.0018(3) -0.0008(3)
C42 0.0177(17) 0.0186(15) 0.0126(14) 0.0024(11) 0.0040(11) -0.0028(12)
C10 0.0120(16) 0.0154(15) 0.0164(14) 0.0032(11) 0.0053(11) -0.0008(12)
C4 0.0186(17) 0.0174(15) 0.0139(14) 0.0002(11) 0.0068(11) 0.0005(12)
C36 0.0227(18) 0.0157(15) 0.0151(14) -0.0013(11) 0.0022(12) -0.0021(13)
C25 0.0138(16) 0.0117(14) 0.0162(14) 0.0004(11) 0.0037(11) 0.0034(11)
C31 0.0110(16) 0.0174(15) 0.0114(13) 0.0046(11) 0.0026(11) 0.0017(12)
C24 0.0116(15) 0.0104(13) 0.0145(14) -0.0006(10) 0.0039(11) 0.0027(11)
C11 0.0175(17) 0.0220(16) 0.0146(14) 0.0027(12) 0.0027(12) 0.0038(13)
C7 0.0158(17) 0.0184(15) 0.0154(14) 0.0006(11) 0.0022(11) 0.0010(12)
C16 0.0125(15) 0.0167(14) 0.0065(12) 0.0013(10) -0.0012(10) -0.0018(11)
C26 0.0183(17) 0.0114(14) 0.0193(15) -0.0012(11) 0.0014(12) -0.0003(12)
C3 0.0144(16) 0.0162(14) 0.0083(13) -0.0005(10) 0.0020(11) 0.0027(12)
C29 0.0189(17) 0.0174(15) 0.0148(14) 0.0035(11) 0.0023(12) 0.0022(12)
C22 0.0132(16) 0.0143(14) 0.0142(14) -0.0027(11) 0.0014(11) -0.0017(12)
C21 0.0201(17) 0.0190(16) 0.0141(14) 0.0005(11) 0.0052(12) 0.0003(13)
C23 0.0140(16) 0.0126(14) 0.0151(14) -0.0029(11) 0.0006(11) -0.0022(11)
C5 0.0215(17) 0.0257(17) 0.0076(13) 0.0070(11) 0.0044(11) 0.0086(13)
C6 0.0173(17) 0.0276(17) 0.0126(14) -0.0023(12) 0.0011(12) 0.0057(13)
C32 0.0175(17) 0.0145(15) 0.0241(16) 0.0060(12) 0.0032(12) 0.0009(12)
C17 0.0130(16) 0.0206(16) 0.0119(14) 0.0032(11) 0.0004(11) -0.0014(12)
C20 0.0186(17) 0.0241(17) 0.0159(15) 0.0010(12) 0.0046(12) -0.0074(13)
C37 0.0166(16) 0.0105(14) 0.0124(13) 0.0009(10) 0.0031(11) -0.0041(11)
C41 0.0280(19) 0.0157(15) 0.0187(15) 0.0006(12) 0.0090(13) -0.0034(13)
C19 0.031(2) 0.0142(15) 0.0167(15) 0.0012(11) 0.0027(13) -0.0063(13)
C8 0.0126(16) 0.0171(15) 0.0106(13) 0.0020(11) 0.0042(11) 0.0047(12)
C40 0.040(2) 0.0133(15) 0.0122(15) -0.0002(11) 0.0086(13) -0.0022(14)
C38 0.0230(19) 0.0206(16) 0.0157(15) 0.0010(12) -0.0007(12) 0.0041(13)
C15 0.0193(18) 0.0204(16) 0.0159(15) -0.0024(12) 0.0005(12) -0.0003(13)
C35 0.0186(18) 0.0181(16) 0.0274(17) 0.0019(12) 0.0039(13) 0.0072(13)
C28 0.0243(19) 0.0149(15) 0.0218(16) 0.0060(12) 0.0055(13) 0.0016(13)
C34 0.0144(17) 0.0261(17) 0.0232(16) 0.0043(13) 0.0045(12) 0.0053(13)
C27 0.0190(17) 0.0104(14) 0.0266(16) -0.0007(12) 0.0039(13) -0.0032(12)
C18 0.0283(19) 0.0166(15) 0.0129(14) 0.0007(11) 0.0026(12) 0.0021(13)
C33 0.0173(18) 0.0215(17) 0.0275(17) 0.0059(13) 0.0008(13) -0.0041(13)
C13 0.0195(18) 0.0217(17) 0.0268(17) 0.0062(13) 0.0121(13) 0.0070(13)
C39 0.038(2) 0.0223(17) 0.0098(14) 0.0000(12) -0.0031(13) 0.0026(15)
C12 0.030(2) 0.0237(17) 0.0150(15) 0.0011(12) 0.0080(13) 0.0060(14)
C14 0.0117(17) 0.0233(17) 0.0288(17) 0.0046(13) 0.0021(12) 0.0015(13)

loop_
_atom_type_symbol
_atom_type_description
_atom_type_scat_dispersion_real
_atom_type_scat_dispersion_imag
_atom_type_scat_source
C C 0.0033 0.0016 'International Tables Vol C Tables 4.2.6.8 and 6.1.1.4'
H H 0.0000 0.0000 'International Tables Vol C Tables 4.2.6.8 and 6.1.1.4'
Cu Cu 0.3201 1.2651 'International Tables Vol C Tables 4.2.6.8 and 6.1.1.4'
I I -0.4742 1.8119 'International Tables Vol C Tables 4.2.6.8 and 6.1.1.4'
P P 0.1023 0.0942 'International Tables Vol C Tables 4.2.6.8 and 6.1.1.4'

loop_
_geom_angle_atom_site_label_1
_geom_angle_atom_site_label_2
_geom_angle_atom_site_label_3
_geom_angle
_geom_angle_site_symmetry_1
_geom_angle_site_symmetry_3
_geom_angle_publ_flag
P30 Cu2 I1 114.22(2) . . ?
P30 Cu2 P9 131.44(3) . . ?
P9 Cu2 I1 114.30(2) . . ?
C31 P30 Cu2 117.50(9) . . ?
C31 P30 C24 106.65(14) . . ?
C31 P30 C37 103.87(13) . . ?
C24 P30 Cu2 107.70(9) . . ?
C24 P30 C37 101.16(13) . . ?
C37 P30 Cu2 118.28(10) . . ?
C10 P9 Cu2 117.51(10) . . ?
C10 P9 C16 105.90(14) . . ?
C10 P9 C3 102.16(13) . . ?
C16 P9 Cu2 118.24(9) . . ?
C16 P9 C3 103.49(13) . . ?
C3 P9 Cu2 107.47(10) . . ?
C37 C42 H42 119.8 . . ?
C41 C42 H42 119.8 . . ?
C41 C42 C37 120.5(3) . . ?
C11 C10 P9 122.9(2) . . ?
C15 C10 P9 118.6(2) . . ?
C15 C10 C11 118.4(3) . . ?
C3 C4 H4 119.8 . . ?
C3 C4 C5 120.4(3) . . ?
C5 C4 H4 119.8 . . ?
C31 C36 H36 119.8 . . ?
C35 C36 H36 119.8 . . ?
C35 C36 C31 120.4(3) . . ?
C24 C25 C23 122.4(3) . . ?
C26 C25 C24 119.8(3) . . ?
C26 C25 C23 117.8(2) . . ?
C36 C31 P30 125.2(2) . . ?
C36 C31 C32 118.5(3) . . ?
C32 C31 P30 116.3(2) . . ?
C25 C24 P30 120.2(2) . . ?
C29 C24 P30 121.5(2) . . ?
C29 C24 C25 118.2(3) . . ?
C10 C11 H11 119.8 . . ?
C12 C11 C10 120.3(3) . . ?
C12 C11 H11 119.8 . . ?
C6 C7 H7 120.2 . . ?
C6 C7 C8 119.7(3) . . ?
C8 C7 H7 120.2 . . ?
C21 C16 P9 123.2(2) . . ?
C21 C16 C17 119.7(3) . . ?
C17 C16 P9 117.0(2) . . ?
C25 C26 H26 119.6 . . ?
C27 C26 C25 120.8(3) . . ?
C27 C26 H26 119.6 . . ?
C4 C3 P9 123.3(2) . . ?
C4 C3 C8 119.6(3) . . ?
C8 C3 P9 117.0(2) . . ?
C24 C29 H29 119.4 . . ?
C28 C29 C24 121.2(3) . . ?
C28 C29 H29 119.4 . . ?
C23 C22 C8 177.2(3) . . ?
C16 C21 H21 119.7 . . ?
C16 C21 C20 120.6(3) . . ?
C20 C21 H21 119.7 . . ?
C22 C23 C25 172.4(3) . . ?
C4 C5 H5 119.9 . . ?
C6 C5 C4 120.2(3) . . ?
C6 C5 H5 119.9 . . ?
C7 C6 H6 119.6 . . ?
C5 C6 C7 120.7(3) . . ?
C5 C6 H6 119.6 . . ?
C31 C32 H32 119.6 . . ?
C33 C32 C31 120.9(3) . . ?
C33 C32 H32 119.6 . . ?
C16 C17 H17 120.1 . . ?
C18 C17 C16 119.9(3) . . ?
C18 C17 H17 120.1 . . ?
C21 C20 H20 120.2 . . ?
C19 C20 C21 119.5(3) . . ?
C19 C20 H20 120.2 . . ?
C42 C37 P30 117.0(2) . . ?
C42 C37 C38 119.2(3) . . ?
C38 C37 P30 123.9(2) . . ?
C42 C41 H41 119.9 . . ?
C40 C41 C42 120.2(3) . . ?
C40 C41 H41 119.9 . . ?
C20 C19 H19 120.0 . . ?
C18 C19 C20 120.1(3) . . ?
C18 C19 H19 120.0 . . ?
C7 C8 C3 119.3(3) . . ?
C7 C8 C22 120.1(3) . . ?
C3 C8 C22 120.6(2) . . ?
C41 C40 H40 120.1 . . ?
C41 C40 C39 119.9(3) . . ?
C39 C40 H40 120.1 . . ?
C37 C38 H38 120.2 . . ?
C39 C38 C37 119.6(3) . . ?
C39 C38 H38 120.2 . . ?
C10 C15 H15 119.3 . . ?
C14 C15 C10 121.4(3) . . ?
C14 C15 H15 119.3 . . ?
C36 C35 H35 119.8 . . ?
C36 C35 C34 120.3(3) . . ?
C34 C35 H35 119.8 . . ?
C29 C28 H28 120.0 . . ?
C27 C28 C29 120.1(3) . . ?
C27 C28 H28 120.0 . . ?
C35 C34 H34 120.2 . . ?
C33 C34 C35 119.6(3) . . ?
C33 C34 H34 120.2 . . ?
C26 C27 C28 119.9(3) . . ?
C26 C27 H27 120.0 . . ?
C28 C27 H27 120.0 . . ?
C17 C18 H18 119.9 . . ?
C19 C18 C17 120.2(3) . . ?
C19 C18 H18 119.9 . . ?
C32 C33 C34 120.3(3) . . ?
C32 C33 H33 119.9 . . ?
C34 C33 H33 119.9 . . ?
C12 C13 H13 120.2 . . ?
C14 C13 H13 120.2 . . ?
C14 C13 C12 119.6(3) . . ?
C40 C39 C38 120.7(3) . . ?
C40 C39 H39 119.7 . . ?
C38 C39 H39 119.7 . . ?
C11 C12 C13 120.5(3) . . ?
C11 C12 H12 119.7 . . ?
C13 C12 H12 119.7 . . ?
C15 C14 H14 120.1 . . ?
C13 C14 C15 119.7(3) . . ?
C13 C14 H14 120.1 . . ?

loop_
_geom_bond_atom_site_label_1
_geom_bond_atom_site_label_2
_geom_bond_distance
_geom_bond_site_symmetry_2
_geom_bond_publ_flag
I1 Cu2 2.5421(4) . ?
Cu2 P30 2.2311(8) . ?
Cu2 P9 2.2435(8) . ?
P30 C31 1.817(3) . ?
P30 C24 1.827(3) . ?
P30 C37 1.828(3) . ?
P9 C10 1.824(3) . ?
P9 C16 1.830(3) . ?
P9 C3 1.830(3) . ?
C42 H42 0.9300 . ?
C42 C37 1.396(5) . ?
C42 C41 1.385(4) . ?
C10 C11 1.397(4) . ?
C10 C15 1.389(4) . ?
C4 H4 0.9300 . ?
C4 C3 1.388(4) . ?
C4 C5 1.392(4) . ?
C36 H36 0.9300 . ?
C36 C31 1.392(4) . ?
C36 C35 1.382(5) . ?
C25 C24 1.413(4) . ?
C25 C26 1.398(4) . ?
C25 C23 1.440(4) . ?
C31 C32 1.404(4) . ?
C24 C29 1.398(4) . ?
C11 H11 0.9300 . ?
C11 C12 1.386(5) . ?
C7 H7 0.9300 . ?
C7 C6 1.392(4) . ?
C7 C8 1.405(4) . ?
C16 C21 1.383(4) . ?
C16 C17 1.394(4) . ?
C26 H26 0.9300 . ?
C26 C27 1.377(4) . ?
C3 C8 1.411(4) . ?
C29 H29 0.9300 . ?
C29 C28 1.387(4) . ?
C22 C23 1.206(4) . ?
C22 C8 1.434(4) . ?
C21 H21 0.9300 . ?
C21 C20 1.398(4) . ?
C5 H5 0.9300 . ?
C5 C6 1.372(5) . ?
C6 H6 0.9300 . ?
C32 H32 0.9300 . ?
C32 C33 1.373(5) . ?
C17 H17 0.9300 . ?
C17 C18 1.394(4) . ?
C20 H20 0.9300 . ?
C20 C19 1.391(5) . ?
C37 C38 1.397(4) . ?
C41 H41 0.9300 . ?
C41 C40 1.377(5) . ?
C19 H19 0.9300 . ?
C19 C18 1.387(5) . ?
C40 H40 0.9300 . ?
C40 C39 1.384(5) . ?
C38 H38 0.9300 . ?
C38 C39 1.391(4) . ?
C15 H15 0.9300 . ?
C15 C14 1.386(5) . ?
C35 H35 0.9300 . ?
C35 C34 1.394(5) . ?
C28 H28 0.9300 . ?
C28 C27 1.387(4) . ?
C34 H34 0.9300 . ?
C34 C33 1.383(5) . ?
C27 H27 0.9300 . ?
C18 H18 0.9300 . ?
C33 H33 0.9300 . ?
C13 H13 0.9300 . ?
C13 C12 1.387(5) . ?
C13 C14 1.385(4) . ?
C39 H39 0.9300 . ?
C12 H12 0.9300 . ?
C14 H14 0.9300 . ?
